data_7115990
loop_
_publ_author_name
'Marc Devillard'
'Emmanuel Nicolas'
'Christian Appelt'
'Jana Backs'
'Sonia Mallet-Ladeira'
Ghenwa
Bouhadir'
'J. Chris Slootweg'
'Werner Uhl'
'Didier Bourissou'

_publ_section_title
;
 Novel zwitterionic complexes arising from the coordination of an
 ambiphilic phosphorus-aluminum ligand to gold
;
_journal_name_full Chem.Commun.
_journal_page_first 14805
_journal_paper_doi 10.1039/C4cc06992G
_journal_volume 50
_journal_year 2014
_chemical_compound_source 'synthesis as described'
_chemical_formula_moiety 'C37 H55 Al Au Cl P2, 0.5(C6 H6)'
_chemical_formula_sum 'C40 H58 Al Au Cl P2'
_chemical_formula_weight 860.2
_chemical_name_systematic
;
 ?
;
_space_group_IT_number 14
_symmetry_cell_setting monoclinic
_symmetry_Int_Tables_number 14
_symmetry_space_group_name_Hall '-P 2ybc'
_symmetry_space_group_name_H-M 'P 1 21/c 1'
_atom_sites_solution_hydrogens geom
_atom_sites_solution_primary direct
_atom_sites_solution_secondary difmap
_cell_angle_alpha 90
_cell_angle_beta 97.902(2)
_cell_angle_gamma 90
_cell_formula_units_Z 4
_cell_length_a 9.6291(5)
_cell_length_b 23.6665(12)
_cell_length_c 17.7492(9)
_cell_measurement_reflns_used 9910
_cell_measurement_temperature 193(2)
_cell_measurement_theta_max 29.11
_cell_measurement_theta_min 2.3
_cell_measurement_wavelength 0.71073
_cell_volume 4006.4(4)
_computing_cell_refinement 'APEX2 and SAINT (Bruker, 2008)'
_computing_data_collection 'APEX2 (Bruker, 2008)'
_computing_data_reduction 'SAINT (Bruker, 2008)'
_computing_molecular_graphics 'Ortep-3 for Windows (Farrugia, 1997)'
_computing_publication_material 'WinGX publication routines (Farrugia, 1999)'
_computing_structure_refinement 'SHELXL-97 (Sheldrick, 2008)'
_computing_structure_solution 'SHELXS-97 (Sheldrick, 2008)'
_diffrn_ambient_temperature 193(2)
_diffrn_measured_fraction_theta_full 0.993
_diffrn_measured_fraction_theta_max 0.993
_diffrn_measurement_device_type 'Bruker Kappa APEX II Quazar'
_diffrn_measurement_method 'phi and omega scans'
_diffrn_radiation_monochromator 'multilayer optics'
_diffrn_radiation_probe x-ray
_diffrn_radiation_source 'microfocus sealed tube'
_diffrn_radiation_type MoK\a
_diffrn_radiation_wavelength 0.71073
_diffrn_reflns_av_R_equivalents 0.0541
_diffrn_reflns_av_unetI/netI 0.0475
_diffrn_reflns_limit_h_max 13
_diffrn_reflns_limit_h_min -13
_diffrn_reflns_limit_k_max 32
_diffrn_reflns_limit_k_min -32
_diffrn_reflns_limit_l_max 24
_diffrn_reflns_limit_l_min -24
_diffrn_reflns_number 64611
_diffrn_reflns_theta_full 29.21
_diffrn_reflns_theta_max 29.21
_diffrn_reflns_theta_min 2.89
_diffrn_standards_decay_% 0
_diffrn_standards_interval_count 0
_diffrn_standards_interval_time 0
_diffrn_standards_number 0
_exptl_absorpt_coefficient_mu 3.866
_exptl_absorpt_correction_T_max 0.9267
_exptl_absorpt_correction_T_min 0.8310
_exptl_absorpt_correction_type multi-scan
_exptl_absorpt_process_details '(SADABS; Bruker, 2008)'
_exptl_crystal_colour colourless
_exptl_crystal_density_diffrn 1.426
_exptl_crystal_density_method 'not measured'
_exptl_crystal_description block
_exptl_crystal_F_000 1748
_exptl_crystal_size_max 0.08
_exptl_crystal_size_mid 0.04
_exptl_crystal_size_min 0.02
_refine_diff_density_max 0.658
_refine_diff_density_min -0.608
_refine_diff_density_rms 0.098
_refine_ls_extinction_method none
_refine_ls_goodness_of_fit_ref 0.998
_refine_ls_hydrogen_treatment constr
_refine_ls_matrix_type full
_refine_ls_number_parameters 421
_refine_ls_number_reflns 10792
_refine_ls_number_restraints 0
_refine_ls_restrained_S_all 0.998
_refine_ls_R_factor_all 0.0509
_refine_ls_R_factor_gt 0.0289
_refine_ls_shift/su_max 0.024
_refine_ls_shift/su_mean 0
_refine_ls_structure_factor_coef Fsqd
_refine_ls_weighting_details 'calc w=1/[\s^2^(Fo^2^)+(0.0196P)^2^+1.1808P] where P=(Fo^2^+2Fc^2^)/3'
_refine_ls_weighting_scheme calc
_refine_ls_wR_factor_gt 0.0495
_refine_ls_wR_factor_ref 0.055
_reflns_number_gt 8252
_reflns_number_total 10792
_reflns_threshold_expression >2sigma(I)
_cod_data_source_file c4cc06992g2.cif
_cod_data_source_block 3PMe
_cod_original_sg_symbol_H-M 'P 21/c'
_cod_database_code 7115990

loop_
_symmetry_equiv_pos_as_xyz
'x, y, z'
'-x, y+1/2, -z+1/2'
'-x, -y, -z'
'x, -y-1/2, z-1/2'

loop_
_atom_site_label
_atom_site_type_symbol
_atom_site_fract_x
_atom_site_fract_y
_atom_site_fract_z
_atom_site_U_iso_or_equiv
_atom_site_adp_type
_atom_site_occupancy
_atom_site_symmetry_multiplicity
_atom_site_calc_flag
_atom_site_refinement_flags
C1 C 0.4116(3) 0.24843(13) 0.45832(19) 0.0460(8) Uani 1 1 d .
H1A H 0.3816 0.228 0.4109 0.069 Uiso 1 1 calc R
H1B H 0.3313 0.2535 0.4861 0.069 Uiso 1 1 calc R
H1C H 0.4846 0.2267 0.4897 0.069 Uiso 1 1 calc R
C2 C 0.6347(4) 0.30197(16) 0.3943(2) 0.0599(10) Uani 1 1 d .
H2A H 0.6968 0.277 0.4276 0.09 Uiso 1 1 calc R
H2B H 0.6835 0.3375 0.387 0.09 Uiso 1 1 calc R
H2C H 0.6083 0.2836 0.3449 0.09 Uiso 1 1 calc R
C3 C 0.5439(4) 0.34646(14) 0.52884(18) 0.0565(10) Uani 1 1 d .
H3A H 0.6138 0.3211 0.5563 0.085 Uiso 1 1 calc R
H3B H 0.4656 0.3513 0.5582 0.085 Uiso 1 1 calc R
H3C H 0.587 0.3833 0.5219 0.085 Uiso 1 1 calc R
C4 C 0.0993(3) 0.38838(10) 0.19977(13) 0.0187(5) Uani 1 1 d .
C5 C 0.1022(3) 0.41691(10) 0.13430(13) 0.0202(5) Uani 1 1 d .
H5 H 0.1365 0.4546 0.1392 0.024 Uiso 1 1 calc R
C6 C 0.0585(3) 0.39662(10) 0.05576(13) 0.0214(5) Uani 1 1 d .
C7 C -0.0365(3) 0.42835(11) 0.00723(14) 0.0264(6) Uani 1 1 d .
H7 H -0.069 0.4632 0.0248 0.032 Uiso 1 1 calc R
C8 C -0.0852(3) 0.41084(12) -0.06580(15) 0.0328(7) Uani 1 1 d .
H8 H -0.1524 0.4328 -0.0974 0.039 Uiso 1 1 calc R
C9 C -0.0353(3) 0.36109(13) -0.09248(16) 0.0389(8) Uani 1 1 d .
H9 H -0.0686 0.3484 -0.1425 0.047 Uiso 1 1 calc R
C10 C 0.0628(3) 0.33001(14) -0.04662(16) 0.0436(8) Uani 1 1 d .
H10 H 0.0988 0.2962 -0.0654 0.052 Uiso 1 1 calc R
C11 C 0.1097(3) 0.34763(12) 0.02707(15) 0.0321(7) Uani 1 1 d .
H11 H 0.1778 0.3258 0.0582 0.039 Uiso 1 1 calc R
C12 C -0.1726(3) 0.29717(11) 0.16536(15) 0.0275(6) Uani 1 1 d .
C13 C -0.2584(3) 0.34555(12) 0.1935(2) 0.0423(8) Uani 1 1 d .
H13A H -0.2338 0.3811 0.1703 0.063 Uiso 1 1 calc R
H13B H -0.2374 0.3484 0.2489 0.063 Uiso 1 1 calc R
H13C H -0.3586 0.338 0.1791 0.063 Uiso 1 1 calc R
C14 C -0.2049(3) 0.29521(13) 0.07871(16) 0.0409(8) Uani 1 1 d .
H14A H -0.3055 0.2889 0.0638 0.061 Uiso 1 1 calc R
H14B H -0.1519 0.2644 0.0593 0.061 Uiso 1 1 calc R
H14C H -0.1779 0.3312 0.0575 0.061 Uiso 1 1 calc R
C15 C -0.2269(3) 0.24181(11) 0.19598(17) 0.0363(7) Uani 1 1 d .
H15A H -0.3283 0.2389 0.1802 0.054 Uiso 1 1 calc R
H15B H -0.2073 0.2416 0.2516 0.054 Uiso 1 1 calc R
H15C H -0.1797 0.2097 0.1756 0.054 Uiso 1 1 calc R
C16 C 0.1631(3) 0.24226(11) 0.18826(15) 0.0285(6) Uani 1 1 d .
C17 C 0.1233(3) 0.21254(12) 0.11107(17) 0.0384(7) Uani 1 1 d .
H17A H 0.1225 0.2402 0.0699 0.058 Uiso 1 1 calc R
H17B H 0.03 0.1956 0.1091 0.058 Uiso 1 1 calc R
H17C H 0.192 0.1829 0.1051 0.058 Uiso 1 1 calc R
C18 C 0.1599(3) 0.19539(12) 0.24864(18) 0.0429(8) Uani 1 1 d .
H18A H 0.2201 0.164 0.2373 0.064 Uiso 1 1 calc R
H18B H 0.0635 0.1818 0.2477 0.064 Uiso 1 1 calc R
H18C H 0.194 0.2107 0.2991 0.064 Uiso 1 1 calc R
C19 C 0.3153(3) 0.26274(12) 0.19354(18) 0.0395(7) Uani 1 1 d .
H19A H 0.3761 0.2308 0.1851 0.059 Uiso 1 1 calc R
H19B H 0.3449 0.2788 0.2441 0.059 Uiso 1 1 calc R
H19C H 0.322 0.2917 0.1548 0.059 Uiso 1 1 calc R
C20 C 0.2575(3) 0.49166(9) 0.26429(13) 0.0190(5) Uani 1 1 d .
C21 C 0.3664(3) 0.48323(10) 0.21932(14) 0.0211(5) Uani 1 1 d .
C22 C 0.4308(3) 0.52992(11) 0.19147(14) 0.0255(6) Uani 1 1 d .
H22 H 0.5002 0.5238 0.1591 0.031 Uiso 1 1 calc R
C23 C 0.3980(3) 0.58491(11) 0.20889(15) 0.0280(6) Uani 1 1 d .
C24 C 0.3047(3) 0.59183(11) 0.26103(15) 0.0295(6) Uani 1 1 d .
H24 H 0.2884 0.6289 0.2782 0.035 Uiso 1 1 calc R
C25 C 0.2341(3) 0.54736(11) 0.28938(14) 0.0241(6) Uani 1 1 d .
C26 C 0.4244(3) 0.42627(11) 0.20177(16) 0.0306(6) Uani 1 1 d .
H26A H 0.3724 0.4116 0.1545 0.046 Uiso 1 1 calc R
H26B H 0.4148 0.4001 0.2435 0.046 Uiso 1 1 calc R
H26C H 0.5237 0.4301 0.1959 0.046 Uiso 1 1 calc R
C27 C 0.4618(4) 0.63472(12) 0.17366(19) 0.0457(8) Uani 1 1 d .
H27A H 0.5559 0.6248 0.163 0.068 Uiso 1 1 calc R
H27B H 0.4679 0.6668 0.2089 0.068 Uiso 1 1 calc R
H27C H 0.403 0.6451 0.1261 0.068 Uiso 1 1 calc R
C28 C 0.1416(3) 0.56236(12) 0.34890(16) 0.0369(7) Uani 1 1 d .
H28A H 0.1712 0.5988 0.372 0.055 Uiso 1 1 calc R
H28B H 0.1499 0.533 0.3883 0.055 Uiso 1 1 calc R
H28C H 0.0439 0.565 0.3249 0.055 Uiso 1 1 calc R
C29 C -0.0020(3) 0.44967(10) 0.32598(13) 0.0201(5) Uani 1 1 d .
C30 C -0.1099(3) 0.47896(10) 0.27971(14) 0.0234(6) Uani 1 1 d .
C31 C -0.2334(3) 0.49187(11) 0.30878(16) 0.0306(6) Uani 1 1 d .
H31 H -0.3054 0.5113 0.277 0.037 Uiso 1 1 calc R
C32 C -0.2562(3) 0.47781(12) 0.38129(16) 0.0311(6) Uani 1 1 d .
C33 C -0.1469(3) 0.45102(11) 0.42681(15) 0.0294(6) Uani 1 1 d .
H33 H -0.1593 0.4416 0.4775 0.035 Uiso 1 1 calc R
C34 C -0.0207(3) 0.43735(10) 0.40219(14) 0.0235(6) Uani 1 1 d .
C35 C -0.0993(3) 0.50153(12) 0.20111(14) 0.0306(6) Uani 1 1 d .
H35A H -0.1241 0.4716 0.1635 0.046 Uiso 1 1 calc R
H35B H -0.0032 0.5142 0.1986 0.046 Uiso 1 1 calc R
H35C H -0.1639 0.5334 0.1902 0.046 Uiso 1 1 calc R
C36 C -0.3925(3) 0.49250(14) 0.41015(18) 0.0459(8) Uani 1 1 d .
H36A H -0.4274 0.5287 0.3883 0.069 Uiso 1 1 calc R
H36B H -0.3764 0.4955 0.4657 0.069 Uiso 1 1 calc R
H36C H -0.4618 0.4629 0.3951 0.069 Uiso 1 1 calc R
C37 C 0.0896(3) 0.41284(12) 0.46162(14) 0.0338(7) Uani 1 1 d .
H37A H 0.0592 0.4165 0.5119 0.051 Uiso 1 1 calc R
H37B H 0.178 0.4332 0.4611 0.051 Uiso 1 1 calc R
H37C H 0.1033 0.3728 0.4506 0.051 Uiso 1 1 calc R
C38 C 0.3620(4) 0.48356(17) -0.01463(18) 0.0507(9) Uani 1 1 d .
H38 H 0.2666 0.4722 -0.0248 0.061 Uiso 1 1 calc R
C39 C 0.4646(4) 0.44391(16) 0.00557(18) 0.0501(9) Uani 1 1 d .
H39 H 0.4402 0.4052 0.0095 0.06 Uiso 1 1 calc R
C40 C 0.6031(4) 0.46047(16) 0.02015(18) 0.0536(10) Uani 1 1 d .
H40 H 0.6743 0.4331 0.034 0.064 Uiso 1 1 calc R
P1 P 0.15920(7) 0.42802(3) 0.28734(3) 0.01845(13) Uani 1 1 d .
P2 P 0.48000(8) 0.31642(3) 0.43694(4) 0.02948(17) Uani 1 1 d .
Cl1 Cl 0.02324(8) 0.30009(3) 0.33479(4) 0.03474(17) Uani 1 1 d .
Au1 Au 0.315828(11) 0.370771(4) 0.365181(6) 0.02529(4) Uani 1 1 d .
Al1 Al 0.03064(8) 0.30628(3) 0.20941(4) 0.02080(16) Uani 1 1 d .

loop_
_atom_site_aniso_label
_atom_site_aniso_U_11
_atom_site_aniso_U_22
_atom_site_aniso_U_33
_atom_site_aniso_U_23
_atom_site_aniso_U_13
_atom_site_aniso_U_12
C1 0.040(2) 0.0388(18) 0.055(2) 0.0141(16) -0.0083(16) -0.0006(15)
C2 0.042(2) 0.073(3) 0.066(2) 0.020(2) 0.0143(18) 0.0197(19)
C3 0.073(3) 0.0436(19) 0.044(2) 0.0024(16) -0.0238(18) 0.0051(18)
C4 0.0168(13) 0.0193(11) 0.0196(12) -0.0025(10) 0.0005(10) 0.0013(10)
C5 0.0221(14) 0.0197(12) 0.0184(12) -0.0038(10) 0.0021(10) -0.0024(10)
C6 0.0233(15) 0.0220(13) 0.0192(12) -0.0009(10) 0.0041(10) -0.0044(11)
C7 0.0322(16) 0.0225(13) 0.0237(13) 0.0008(11) 0.0009(12) 0.0016(11)
C8 0.0318(17) 0.0430(17) 0.0218(14) 0.0064(12) -0.0025(12) 0.0020(13)
C9 0.043(2) 0.052(2) 0.0200(14) -0.0086(13) -0.0018(13) 0.0023(15)
C10 0.050(2) 0.0488(19) 0.0305(16) -0.0175(14) 0.0003(15) 0.0141(16)
C11 0.0333(17) 0.0356(15) 0.0262(14) -0.0042(12) -0.0008(12) 0.0075(13)
C12 0.0239(16) 0.0239(13) 0.0345(15) 0.0001(12) 0.0038(12) -0.0033(11)
C13 0.0321(19) 0.0300(16) 0.065(2) -0.0029(15) 0.0092(16) 0.0012(14)
C14 0.0309(18) 0.0498(19) 0.0390(17) -0.0001(15) -0.0057(14) -0.0095(14)
C15 0.0311(18) 0.0299(15) 0.0476(18) -0.0017(13) 0.0047(14) -0.0098(13)
C16 0.0341(17) 0.0239(14) 0.0271(14) 0.0013(11) 0.0035(12) 0.0023(12)
C17 0.047(2) 0.0286(15) 0.0402(17) -0.0085(13) 0.0086(15) 0.0027(14)
C18 0.051(2) 0.0319(16) 0.0463(19) 0.0064(14) 0.0095(16) 0.0104(15)
C19 0.0320(18) 0.0370(17) 0.0482(19) -0.0003(14) 0.0003(14) 0.0068(14)
C20 0.0237(14) 0.0157(11) 0.0156(11) -0.0007(9) -0.0038(10) 0.0007(10)
C21 0.0189(14) 0.0215(13) 0.0215(12) 0.0004(10) -0.0021(10) 0.0008(10)
C22 0.0223(15) 0.0296(14) 0.0241(13) 0.0015(11) 0.0020(11) -0.0020(11)
C23 0.0301(16) 0.0246(14) 0.0276(14) 0.0024(11) -0.0017(12) -0.0076(11)
C24 0.0356(17) 0.0177(13) 0.0332(15) -0.0042(11) -0.0025(13) -0.0001(11)
C25 0.0229(15) 0.0262(13) 0.0215(13) -0.0032(11) -0.0028(11) 0.0006(11)
C26 0.0302(17) 0.0284(14) 0.0347(16) 0.0001(12) 0.0093(13) 0.0036(12)
C27 0.057(2) 0.0308(16) 0.050(2) 0.0020(15) 0.0119(17) -0.0143(15)
C28 0.048(2) 0.0267(15) 0.0378(17) -0.0121(13) 0.0119(14) -0.0037(13)
C29 0.0230(14) 0.0181(12) 0.0189(12) -0.0042(10) 0.0022(10) -0.0008(10)
C30 0.0243(15) 0.0250(13) 0.0207(13) -0.0045(10) 0.0019(11) 0.0004(11)
C31 0.0237(16) 0.0338(15) 0.0326(15) -0.0033(12) -0.0017(12) 0.0035(12)
C32 0.0275(17) 0.0361(16) 0.0313(15) -0.0080(13) 0.0098(13) -0.0052(13)
C33 0.0386(18) 0.0304(15) 0.0209(13) -0.0037(11) 0.0095(12) -0.0034(13)
C34 0.0276(15) 0.0234(13) 0.0196(12) -0.0028(10) 0.0037(11) -0.0010(11)
C35 0.0280(16) 0.0376(16) 0.0255(14) 0.0036(12) 0.0013(12) 0.0126(12)
C36 0.0311(19) 0.059(2) 0.050(2) -0.0040(17) 0.0131(16) -0.0007(16)
C37 0.0430(19) 0.0403(17) 0.0180(13) 0.0015(12) 0.0037(12) 0.0088(14)
C38 0.033(2) 0.078(3) 0.0417(19) 0.0135(18) 0.0083(15) 0.0044(18)
C39 0.056(3) 0.061(2) 0.0363(18) 0.0080(16) 0.0154(17) 0.0032(19)
C40 0.046(2) 0.073(3) 0.042(2) 0.0164(18) 0.0095(17) 0.0198(19)
P1 0.0216(4) 0.0179(3) 0.0152(3) -0.0003(2) 0.0000(3) 0.0010(3)
P2 0.0267(4) 0.0302(4) 0.0295(4) 0.0064(3) -0.0032(3) 0.0037(3)
Cl1 0.0534(5) 0.0286(4) 0.0231(3) 0.0022(3) 0.0081(3) -0.0062(3)
Au1 0.02711(6) 0.02505(5) 0.02195(5) 0.00324(4) -0.00294(4) 0.00395(5)
Al1 0.0234(4) 0.0181(4) 0.0206(4) -0.0005(3) 0.0021(3) -0.0015(3)

loop_
_atom_type_symbol
_atom_type_description
_atom_type_scat_dispersion_real
_atom_type_scat_dispersion_imag
_atom_type_scat_source
C C 0.0033 0.0016 'International Tables Vol C Tables 4.2.6.8 and 6.1.1.4'
H H 0 0 'International Tables Vol C Tables 4.2.6.8 and 6.1.1.4'
P P 0.1023 0.0942 'International Tables Vol C Tables 4.2.6.8 and 6.1.1.4'
Cl Cl 0.1484 0.1585 'International Tables Vol C Tables 4.2.6.8 and 6.1.1.4'
Au Au -2.0133 8.8022 'International Tables Vol C Tables 4.2.6.8 and 6.1.1.4'
Al Al 0.0645 0.0514 'International Tables Vol C Tables 4.2.6.8 and 6.1.1.4'

loop_
_geom_angle_atom_site_label_1
_geom_angle_atom_site_label_2
_geom_angle_atom_site_label_3
_geom_angle
_geom_angle_site_symmetry_1
P2 C1 H1A 109.5 .
P2 C1 H1B 109.5 .
H1A C1 H1B 109.5 .
P2 C1 H1C 109.5 .
H1A C1 H1C 109.5 .
H1B C1 H1C 109.5 .
P2 C2 H2A 109.5 .
P2 C2 H2B 109.5 .
H2A C2 H2B 109.5 .
P2 C2 H2C 109.5 .
H2A C2 H2C 109.5 .
H2B C2 H2C 109.5 .
P2 C3 H3A 109.5 .
P2 C3 H3B 109.5 .
H3A C3 H3B 109.5 .
P2 C3 H3C 109.5 .
H3A C3 H3C 109.5 .
H3B C3 H3C 109.5 .
C5 C4 P1 115.58(18) .
C5 C4 Al1 125.96(18) .
P1 C4 Al1 118.44(12) .
C4 C5 C6 127.8(2) .
C4 C5 H5 116.1 .
C6 C5 H5 116.1 .
C11 C6 C7 117.6(2) .
C11 C6 C5 123.3(2) .
C7 C6 C5 119.2(2) .
C8 C7 C6 122.0(2) .
C8 C7 H7 119 .
C6 C7 H7 119 .
C7 C8 C9 119.3(3) .
C7 C8 H8 120.4 .
C9 C8 H8 120.4 .
C10 C9 C8 119.8(3) .
C10 C9 H9 120.1 .
C8 C9 H9 120.1 .
C9 C10 C11 120.4(3) .
C9 C10 H10 119.8 .
C11 C10 H10 119.8 .
C6 C11 C10 120.8(3) .
C6 C11 H11 119.6 .
C10 C11 H11 119.6 .
C14 C12 C13 107.8(2) .
C14 C12 C15 107.3(2) .
C13 C12 C15 107.3(2) .
C14 C12 Al1 116.46(19) .
C13 C12 Al1 109.33(19) .
C15 C12 Al1 108.24(18) .
C12 C13 H13A 109.5 .
C12 C13 H13B 109.5 .
H13A C13 H13B 109.5 .
C12 C13 H13C 109.5 .
H13A C13 H13C 109.5 .
H13B C13 H13C 109.5 .
C12 C14 H14A 109.5 .
C12 C14 H14B 109.5 .
H14A C14 H14B 109.5 .
C12 C14 H14C 109.5 .
H14A C14 H14C 109.5 .
H14B C14 H14C 109.5 .
C12 C15 H15A 109.5 .
C12 C15 H15B 109.5 .
H15A C15 H15B 109.5 .
C12 C15 H15C 109.5 .
H15A C15 H15C 109.5 .
H15B C15 H15C 109.5 .
C19 C16 C17 108.5(2) .
C19 C16 C18 107.1(2) .
C17 C16 C18 105.2(2) .
C19 C16 Al1 111.63(18) .
C17 C16 Al1 114.56(19) .
C18 C16 Al1 109.37(19) .
C16 C17 H17A 109.5 .
C16 C17 H17B 109.5 .
H17A C17 H17B 109.5 .
C16 C17 H17C 109.5 .
H17A C17 H17C 109.5 .
H17B C17 H17C 109.5 .
C16 C18 H18A 109.5 .
C16 C18 H18B 109.5 .
H18A C18 H18B 109.5 .
C16 C18 H18C 109.5 .
H18A C18 H18C 109.5 .
H18B C18 H18C 109.5 .
C16 C19 H19A 109.5 .
C16 C19 H19B 109.5 .
H19A C19 H19B 109.5 .
C16 C19 H19C 109.5 .
H19A C19 H19C 109.5 .
H19B C19 H19C 109.5 .
C21 C20 C25 118.0(2) .
C21 C20 P1 116.73(17) .
C25 C20 P1 125.27(19) .
C22 C21 C20 119.3(2) .
C22 C21 C26 116.1(2) .
C20 C21 C26 124.5(2) .
C23 C22 C21 122.7(3) .
C23 C22 H22 118.6 .
C21 C22 H22 118.6 .
C22 C23 C24 116.7(2) .
C22 C23 C27 121.7(3) .
C24 C23 C27 121.6(3) .
C25 C24 C23 123.3(2) .
C25 C24 H24 118.3 .
C23 C24 H24 118.3 .
C24 C25 C20 119.0(2) .
C24 C25 C28 116.1(2) .
C20 C25 C28 124.8(2) .
C21 C26 H26A 109.5 .
C21 C26 H26B 109.5 .
H26A C26 H26B 109.5 .
C21 C26 H26C 109.5 .
H26A C26 H26C 109.5 .
H26B C26 H26C 109.5 .
C23 C27 H27A 109.5 .
C23 C27 H27B 109.5 .
H27A C27 H27B 109.5 .
C23 C27 H27C 109.5 .
H27A C27 H27C 109.5 .
H27B C27 H27C 109.5 .
C25 C28 H28A 109.5 .
C25 C28 H28B 109.5 .
H28A C28 H28B 109.5 .
C25 C28 H28C 109.5 .
H28A C28 H28C 109.5 .
H28B C28 H28C 109.5 .
C30 C29 C34 118.3(2) .
C30 C29 P1 120.42(18) .
C34 C29 P1 121.24(19) .
C31 C30 C29 119.2(2) .
C31 C30 C35 115.7(2) .
C29 C30 C35 124.9(2) .
C32 C31 C30 123.2(3) .
C32 C31 H31 118.4 .
C30 C31 H31 118.4 .
C31 C32 C33 116.7(3) .
C31 C32 C36 121.2(3) .
C33 C32 C36 122.1(3) .
C34 C33 C32 123.4(2) .
C34 C33 H33 118.3 .
C32 C33 H33 118.3 .
C33 C34 C29 119.0(2) .
C33 C34 C37 115.7(2) .
C29 C34 C37 125.2(2) .
C30 C35 H35A 109.5 .
C30 C35 H35B 109.5 .
H35A C35 H35B 109.5 .
C30 C35 H35C 109.5 .
H35A C35 H35C 109.5 .
H35B C35 H35C 109.5 .
C32 C36 H36A 109.5 .
C32 C36 H36B 109.5 .
H36A C36 H36B 109.5 .
C32 C36 H36C 109.5 .
H36A C36 H36C 109.5 .
H36B C36 H36C 109.5 .
C34 C37 H37A 109.5 .
C34 C37 H37B 109.5 .
H37A C37 H37B 109.5 .
C34 C37 H37C 109.5 .
H37A C37 H37C 109.5 .
H37B C37 H37C 109.5 .
C40 C38 C39 120.2(3) 3_665
C40 C38 H38 119.9 3_665
C39 C38 H38 119.9 .
C38 C39 C40 119.8(3) .
C38 C39 H39 120.1 .
C40 C39 H39 120.1 .
C38 C40 C39 120.0(3) 3_665
C38 C40 H40 120 3_665
C39 C40 H40 120 .
C4 P1 C29 105.82(11) .
C4 P1 C20 109.76(11) .
C29 P1 C20 109.63(11) .
C4 P1 Au1 107.82(8) .
C29 P1 Au1 116.57(8) .
C20 P1 Au1 107.12(8) .
C2 P2 C1 105.54(17) .
C2 P2 C3 104.84(19) .
C1 P2 C3 104.51(16) .
C2 P2 Au1 115.03(12) .
C1 P2 Au1 112.07(10) .
C3 P2 Au1 113.90(11) .
P2 Au1 P1 176.37(3) .
C12 Al1 C16 116.45(11) .
C12 Al1 C4 111.89(10) .
C16 Al1 C4 117.76(11) .
C12 Al1 Cl1 102.49(9) .
C16 Al1 Cl1 103.84(8) .
C4 Al1 Cl1 101.41(7) .

loop_
_geom_bond_atom_site_label_1
_geom_bond_atom_site_label_2
_geom_bond_distance
_geom_bond_site_symmetry_2
C1 P2 1.799(3) .
C1 H1A 0.98 .
C1 H1B 0.98 .
C1 H1C 0.98 .
C2 P2 1.794(3) .
C2 H2A 0.98 .
C2 H2B 0.98 .
C2 H2C 0.98 .
C3 P2 1.808(3) .
C3 H3A 0.98 .
C3 H3B 0.98 .
C3 H3C 0.98 .
C4 C5 1.348(3) .
C4 P1 1.839(2) .
C4 Al1 2.067(2) .
C5 C6 1.480(3) .
C5 H5 0.95 .
C6 C11 1.384(4) .
C6 C7 1.388(3) .
C7 C8 1.380(3) .
C7 H7 0.95 .
C8 C9 1.380(4) .
C8 H8 0.95 .
C9 C10 1.372(4) .
C9 H9 0.95 .
C10 C11 1.388(4) .
C10 H10 0.95 .
C11 H11 0.95 .
C12 C14 1.527(4) .
C12 C13 1.534(4) .
C12 C15 1.537(4) .
C12 Al1 2.017(3) .
C13 H13A 0.98 .
C13 H13B 0.98 .
C13 H13C 0.98 .
C14 H14A 0.98 .
C14 H14B 0.98 .
C14 H14C 0.98 .
C15 H15A 0.98 .
C15 H15B 0.98 .
C15 H15C 0.98 .
C16 C19 1.534(4) .
C16 C17 1.541(4) .
C16 C18 1.546(4) .
C16 Al1 2.048(3) .
C17 H17A 0.98 .
C17 H17B 0.98 .
C17 H17C 0.98 .
C18 H18A 0.98 .
C18 H18B 0.98 .
C18 H18C 0.98 .
C19 H19A 0.98 .
C19 H19B 0.98 .
C19 H19C 0.98 .
C20 C21 1.417(3) .
C20 C25 1.419(3) .
C20 P1 1.854(2) .
C21 C22 1.391(3) .
C21 C26 1.508(3) .
C22 C23 1.384(4) .
C22 H22 0.95 .
C23 C24 1.385(4) .
C23 C27 1.504(4) .
C24 C25 1.385(4) .
C24 H24 0.95 .
C25 C28 1.514(4) .
C26 H26A 0.98 .
C26 H26B 0.98 .
C26 H26C 0.98 .
C27 H27A 0.98 .
C27 H27B 0.98 .
C27 H27C 0.98 .
C28 H28A 0.98 .
C28 H28B 0.98 .
C28 H28C 0.98 .
C29 C30 1.414(3) .
C29 C34 1.419(3) .
C29 P1 1.853(3) .
C30 C31 1.394(4) .
C30 C35 1.510(3) .
C31 C32 1.376(4) .
C31 H31 0.95 .
C32 C33 1.389(4) .
C32 C36 1.513(4) .
C33 C34 1.385(4) .
C33 H33 0.95 .
C34 C37 1.506(4) .
C35 H35A 0.98 .
C35 H35B 0.98 .
C35 H35C 0.98 .
C36 H36A 0.98 .
C36 H36B 0.98 .
C36 H36C 0.98 .
C37 H37A 0.98 .
C37 H37B 0.98 .
C37 H37C 0.98 .
C38 C40 1.374(5) 3_665
C38 C39 1.374(5) .
C38 H38 0.95 .
C39 C40 1.380(5) .
C39 H39 0.95 .
C40 C38 1.374(5) 3_665
C40 H40 0.95 .
P1 Au1 2.3337(6) .
P2 Au1 2.2852(7) .
Cl1 Al1 2.2411(10) .
